data_2003677
loop_
_publ_author_name
'Yufit, D. S.'
'Struchkov, Yu. T.'
'Kozhushkov, S. I.'
'De Meijere, A.'

_publ_section_title
;
 Ethyl Pentaspiro[2.0.2.0.0.2.0.2.0.1]tetradeca-14-ylideneacetate,
 C~18~H~22~O~2~
;
_journal_issue 7
_journal_name_full 'Acta Crystallographica Section C'
_journal_page_first 1325
_journal_page_last 1327
_journal_paper_doi 10.1107/S0108270194013971
_journal_volume 51
_journal_year 1995
_chemical_compound_source Ethanol
_chemical_formula_sum 'C18 H22 O2'
_chemical_formula_weight 270.4
_symmetry_cell_setting orthorhombic
_symmetry_space_group_name_Hall '-P 2ab 2ac'
_symmetry_space_group_name_H-M 'P c c n'
_atom_type_scat_source IntTabIV
_cell_angle_alpha 90.0
_cell_angle_beta 90.0
_cell_angle_gamma 90.0
_cell_formula_units_Z 8
_cell_length_a 15.685(7)
_cell_length_b 25.364(9)
_cell_length_c 7.579(4)
_cell_measurement_reflns_used 24
_cell_measurement_temperature 143
_cell_measurement_theta_max 11.5
_cell_measurement_theta_min 11
_cell_volume 3015(2)
_diffrn_measurement_device 'Siemens P3/PC'
_diffrn_measurement_method \q/2\q
_diffrn_radiation_type MoK\a
_diffrn_radiation_wavelength 0.71073
_diffrn_reflns_limit_h_max 22
_diffrn_reflns_limit_h_min 0
_diffrn_reflns_limit_k_max 35
_diffrn_reflns_limit_k_min 0
_diffrn_reflns_limit_l_max 9
_diffrn_reflns_limit_l_min 0
_diffrn_reflns_number 2652
_diffrn_reflns_theta_max 30
_diffrn_standards_decay_% 2
_diffrn_standards_interval_count 98
_diffrn_standards_number 2
_exptl_absorpt_coefficient_mu 0.08
_exptl_absorpt_correction_type none
_exptl_crystal_colour Colourless
_exptl_crystal_density_diffrn 1.19
_exptl_crystal_description 'Transparent plate'
_exptl_crystal_size_max 0.05
_exptl_crystal_size_mid 0.04
_exptl_crystal_size_min 0.02
_refine_diff_density_max 0.26
_refine_diff_density_min -0.28
_refine_ls_extinction_method none
_refine_ls_goodness_of_fit_obs 1.52
_refine_ls_hydrogen_treatment refall
_refine_ls_number_parameters 269
_refine_ls_number_reflns 2272
_refine_ls_R_factor_obs 0.063
_refine_ls_shift/esd_max 0.042
_refine_ls_structure_factor_coef F
_refine_ls_weighting_scheme unit
_refine_ls_wR_factor_obs 0.060
_reflns_number_observed 2272
_reflns_number_total 2652
_reflns_observed_criterion I>2\s(I)
_cod_data_source_file ka1025.cif
_cod_data_source_block ka1025a
_cod_database_code 2003677

loop_
_atom_site_label
_atom_site_fract_x
_atom_site_fract_y
_atom_site_fract_z
_atom_site_U_iso_or_equiv
O(1) .1253(1) .4182(1) .0991(2) .029(1)
O(2) -.0077(1) .4280(1) .2073(3) .030(1)
C(1) .1724(2) .3252(1) .7301(4) .035(1)
C(2) .1504(2) .2776(1) .6225(4) .034(1)
C(3) .0864(2) .3212(1) .6430(3) .023(1)
C(4) -.0010(2) .3197(1) .7257(4) .024(1)
C(5) -.0233(2) .3187(1) .9179(4) .037(1)
C(6) -.0470(2) .2730(1) .8016(4) .037(1)
C(7) -.0322(2) .3581(1) .5854(3) .022(1)
C(8) -.0909(2) .4043(1) .6132(4) .023(1)
C(9) -.1237(2) .4332(1) .7701(4) .030(1)
C(10) -.0845(2) .4622(1) .6139(4) .031(1)
C(11) -.1183(2) .3617(1) .4990(4) .026(1)
C(12) -.1931(2) .3264(2) .4753(5) .039(1)
C(13) -.1526(2) .3546(1) .3192(4) .031(1)
C(14) .0548(2) .3571(1) .5009(3) .021(1)
C(15) .0963(2) .3758(1) .3613(4) .025(1)
C(16) .0631(2) .4100(1) .2197(4) .024(1)
C(17) .1034(2) .4502(1) -.0529(4) .029(1)
C(18) .1841(2) .4718(1) -.1283(5) .039(1)
H(11) .213(2) .353(1) .677(4) .03(1)
H(12) .173(2) .324(1) .852(5) .04(1)
H(21) .178(2) .274(1) .497(5) .05(1)
H(22) .139(2) .245(1) .683(4) .04(1)
H(51) .021(2) .313(1) .991(4) .03(1)
H(52) -.070(2) .341(1) .962(5) .05(1)
H(61) -.015(2) .242(1) .817(4) .04(1)
H(62) -.106(2) .268(1) .758(5) .05(1)
H(91) -.089(2) .430(1) .888(4) .03(1)
H(92) -.181(2) .435(1) .789(5) .05(1)
H(101) -.032(2) .480(1) .628(4) .04(1)
H(102) -.123(2) .480(1) .536(4) .04(1)
H(121) -.183(2) .288(2) .488(5) .06(1)
H(122) -.244(3) .341(1) .515(5) .06(1)
H(131) -.185(2) .383(1) .270(4) .03(1)
H(132) -.121(2) .331(1) .228(4) .04(1)
H(15) .156(2) .366(1) .352(4) .04(1)
H(171) .073(2) .426(1) -.133(4) .04(1)
H(172) .062(2) .478(1) -.014(4) .03(1)
H(181) .171(2) .494(1) -.228(6) .06(1)
H(182) .216(2) .494(1) -.032(5) .06(1)
H(183) .223(2) .444(1) -.166(5) .05(1)

loop_
_geom_angle_atom_site_label_1
_geom_angle_atom_site_label_2
_geom_angle_atom_site_label_3
_geom_angle
_geom_angle_publ_flag
C(16) O(1) C(17) 116.9(2) yes
C(2) C(1) C(3) 59.9(2) yes
C(1) C(2) C(3) 60.4(2) yes
C(1) C(3) C(2) 59.7(2) yes
C(1) C(3) C(4) 129.4(2) yes
C(2) C(3) C(4) 129.3(2) yes
C(1) C(3) C(14) 124.8(2) yes
C(2) C(3) C(14) 126.6(2) yes
C(4) C(3) C(14) 90.8(2) yes
C(3) C(4) C(5) 128.1(3) yes
C(3) C(4) C(6) 127.9(2) yes
C(5) C(4) C(6) 60.1(2) yes
C(3) C(4) C(7) 89.2(2) yes
C(5) C(4) C(7) 128.0(2) yes
C(6) C(4) C(7) 128.2(2) yes
C(4) C(5) C(6) 60.0(2) yes
C(4) C(6) C(5) 59.8(2) yes
C(7) C(8) C(10) 137.3(2) yes
C(9) C(8) C(10) 61.9(2) yes
C(7) C(8) C(11) 61.2(2) yes
C(9) C(8) C(11) 137.9(2) yes
C(10) C(8) C(11) 140.0(3) yes
C(8) C(9) C(10) 58.5(2) yes
C(8) C(10) C(9) 59.6(2) yes
C(7) C(11) C(8) 61.3(2) yes
C(7) C(11) C(12) 136.4(3) yes
C(8) C(11) C(12) 139.0(3) yes
C(7) C(11) C(13) 136.2(2) yes
C(8) C(11) C(13) 138.6(3) yes
C(12) C(11) C(13) 61.8(2) yes
C(11) C(12) C(13) 58.7(2) yes
C(11) C(13) C(12) 59.5(2) yes
C(3) C(14) C(7) 90.2(2) yes
C(3) C(14) C(15) 128.9(2) yes
C(4) C(7) C(8) 126.6(2) yes
C(4) C(7) C(11) 129.2(2) yes
C(8) C(7) C(11) 57.6(2) yes
C(4) C(7) C(14) 89.8(2) yes
C(8) C(7) C(14) 128.7(2) yes
C(11) C(7) C(14) 129.0(2) yes
C(7) C(8) C(9) 135.0(2) yes
C(7) C(14) C(15) 140.9(2) yes
C(14) C(15) C(16) 128.0(2) yes
O(1) C(16) O(2) 123.6(2) yes
O(1) C(16) C(15) 109.1(2) yes
O(2) C(16) C(15) 127.3(3) yes
O(1) C(17) C(18) 107.9(2) yes

loop_
_geom_bond_atom_site_label_1
_geom_bond_atom_site_label_2
_geom_bond_distance
_geom_bond_publ_flag
O(1) C(16) 1.353(3) yes
O(1) C(17) 1.450(4) yes
O(2) C(16) 1.204(3) yes
C(1) C(2) 1.497(5) yes
C(1) C(3) 1.506(4) yes
C(2) C(3) 1.500(4) yes
C(3) C(4) 1.507(4) yes
C(3) C(14) 1.496(4) yes
C(4) C(5) 1.499(4) yes
C(4) C(6) 1.502(4) yes
C(4) C(7) 1.522(4) yes
C(5) C(6) 1.503(5) yes
C(7) C(8) 1.505(4) yes
C(7) C(11) 1.504(4) yes
C(7) C(14) 1.507(4) yes
C(8) C(9) 1.490(4) yes
C(8) C(10) 1.471(4) yes
C(8) C(11) 1.449(4) yes
C(9) C(10) 1.523(4) yes
C(11) C(12) 1.487(4) yes
C(11) C(13) 1.476(4) yes
C(12) C(13) 1.522(5) yes
C(14) C(15) 1.330(4) yes
C(15) C(16) 1.474(4) yes
C(17) C(18) 1.494(5) yes
